data_7221627
loop_
_publ_author_name
'Gil-Hern\'andez, B.'
'Gili, P.'
'Quir\'os, M.'
'Sanchiz, J.'

_publ_section_title
;
 Mesoxalate as Cu(ii)--Ln(iii) linker in the construction of MOFs in
 DMSO/water medium
;
_journal_issue 34
_journal_name_full CrystEngComm
_journal_page_first 6555
_journal_paper_doi 10.1039/C5CE00999E
_journal_volume 17
_journal_year 2015
_chemical_absolute_configuration
;
The chemical absolute configuration arises from the creation
of a stereogenic center located at the Ln(III) ion
;
_chemical_formula_sum 'C15.8 H37.4 Cu3 Nd O28.4 S3.4'
_chemical_formula_weight 1125.72
_chemical_name_systematic
;
 ?
;
_space_group_IT_number 198
_symmetry_cell_setting cubic
_symmetry_space_group_name_Hall 'P 2ac 2ab 3'
_symmetry_space_group_name_H-M 'P 21 3'
_atom_sites_solution_hydrogens none
_atom_sites_solution_primary direct
_atom_sites_solution_secondary difmap
_audit_creation_method
;
CrysAlisPro, Oxford Diffraction Ltd.,
Version 1.171.34.44 (release 25-10-2010 CrysAlis171 .NET)
(compiled Oct 25 2010,18:11:34)
;
_audit_update_record
;
2015-07-13 deposited with the CCDC.
2015-07-23 downloaded from the CCDC.
;
_cell_angle_alpha 90.00
_cell_angle_beta 90.00
_cell_angle_gamma 90.00
_cell_formula_units_Z 4
_cell_length_a 17.5154(4)
_cell_length_b 17.5154(4)
_cell_length_c 17.5154(4)
_cell_measurement_reflns_used 7231
_cell_measurement_temperature 293(2)
_cell_measurement_theta_max 32.9606
_cell_measurement_theta_min 3.2831
_cell_volume 5373.5(2)
_computing_cell_refinement
;
CrysAlisPro, Oxford Diffraction Ltd.,
Version 1.171.34.44 (release 25-10-2010 CrysAlis171 .NET)
(compiled Oct 25 2010,18:11:34)
;
_computing_data_collection
;
CrysAlisPro, Oxford Diffraction Ltd.,
Version 1.171.34.44 (release 25-10-2010 CrysAlis171 .NET)
(compiled Oct 25 2010,18:11:34)
;
_computing_data_reduction
;
CrysAlisPro, Oxford Diffraction Ltd.,
Version 1.171.34.44 (release 25-10-2010 CrysAlis171 .NET)
(compiled Oct 25 2010,18:11:34)
;
_computing_molecular_graphics 'DIAMOND (Crystal Impact, 2009)'
_computing_publication_material 'SHELXL-97 (Sheldrick, 2008)'
_computing_structure_refinement 'SHELXL-97 (Sheldrick, 1997)'
_computing_structure_solution 'SHELXS-97 (Sheldrick, 2008)'
_diffrn_ambient_temperature 293(2)
_diffrn_detector_area_resol_mean 10.5953
_diffrn_measured_fraction_theta_full 0.959
_diffrn_measured_fraction_theta_max 0.959
_diffrn_measurement_device_type 'SuperNova, Dual, Cu at zero, Atlas'
_diffrn_measurement_method '\w scans'
_diffrn_radiation_monochromator mirror
_diffrn_radiation_source 'SuperNova (Mo) X-ray Source'
_diffrn_radiation_type MoK\a
_diffrn_radiation_wavelength 0.71073
_diffrn_reflns_av_R_equivalents 0.0816
_diffrn_reflns_av_sigmaI/netI 0.0843
_diffrn_reflns_limit_h_max 25
_diffrn_reflns_limit_h_min -26
_diffrn_reflns_limit_k_max 15
_diffrn_reflns_limit_k_min -22
_diffrn_reflns_limit_l_max 24
_diffrn_reflns_limit_l_min -25
_diffrn_reflns_number 28229
_diffrn_reflns_theta_full 33.04
_diffrn_reflns_theta_max 33.04
_diffrn_reflns_theta_min 3.29
_exptl_absorpt_coefficient_mu 2.321
_exptl_absorpt_correction_T_max 1.00000
_exptl_absorpt_correction_T_min 0.43793
_exptl_absorpt_correction_type multi-scan
_exptl_absorpt_process_details
;
CrysAlisPro, Oxford Diffraction Ltd.,
Version 1.171.34.44 (release 25-10-2010 CrysAlis171 .NET)
(compiled Oct 25 2010,18:11:34)
Empirical absorption correction using spherical harmonics,
 implemented in SCALE3 ABSPACK scaling algorithm.
;
_exptl_crystal_colour blue
_exptl_crystal_density_diffrn 1.391
_exptl_crystal_density_method 'not measured'
_exptl_crystal_description hexagonal
_exptl_crystal_F_000 2243
_platon_squeeze_details
;
;
_refine_diff_density_max 2.021
_refine_diff_density_min -0.608
_refine_diff_density_rms 0.113
_refine_ls_abs_structure_details 'Flack H D (1983), Acta Cryst. A39, 876-881'
_refine_ls_abs_structure_Flack -0.08(3)
_refine_ls_extinction_method none
_refine_ls_goodness_of_fit_ref 1.004
_refine_ls_hydrogen_treatment none
_refine_ls_matrix_type full
_refine_ls_number_parameters 109
_refine_ls_number_reflns 6316
_refine_ls_number_restraints 4
_refine_ls_restrained_S_all 1.004
_refine_ls_R_factor_all 0.1002
_refine_ls_R_factor_gt 0.0659
_refine_ls_shift/su_max 0.001
_refine_ls_shift/su_mean 0.000
_refine_ls_structure_factor_coef Fsqd
_refine_ls_weighting_details 'calc w=1/[\s^2^(Fo^2^)+(0.0750P)^2^+0.0000P] where P=(Fo^2^+2Fc^2^)/3'
_refine_ls_weighting_scheme calc
_refine_ls_wR_factor_gt 0.1668
_refine_ls_wR_factor_ref 0.1828
_reflns_number_gt 3355
_reflns_number_total 6316
_reflns_threshold_expression >2sigma(I)
_cod_data_source_file c5ce00999e2.cif
_cod_data_source_block ull2163
_cod_depositor_comments 'Adding full bibliography for 7221624--7221628.cif.'
_cod_original_formula_sum 'C15.80 H37.40 Cu3 Nd O28.40 S3.40'
_cod_database_code 7221627

loop_
_symmetry_equiv_pos_as_xyz
'x, y, z'
'-x+1/2, -y, z+1/2'
'-x, y+1/2, -z+1/2'
'x+1/2, -y+1/2, -z'
'z, x, y'
'z+1/2, -x+1/2, -y'
'-z+1/2, -x, y+1/2'
'-z, x+1/2, -y+1/2'
'y, z, x'
'-y, z+1/2, -x+1/2'
'y+1/2, -z+1/2, -x'
'-y+1/2, -z, x+1/2'

loop_
_atom_site_label
_atom_site_type_symbol
_atom_site_fract_x
_atom_site_fract_y
_atom_site_fract_z
_atom_site_U_iso_or_equiv
_atom_site_adp_type
_atom_site_occupancy
_atom_site_symmetry_multiplicity
_atom_site_calc_flag
_atom_site_refinement_flags
C1 C 0.7418(4) 0.9971(4) 0.0145(4) 0.0665(18) Uani 1 1 d .
C2 C 0.7653(3) 0.9128(4) 0.0089(3) 0.0497(14) Uani 1 1 d .
C3 C 0.7909(4) 0.8859(3) 0.0903(4) 0.0543(14) Uani 1 1 d .
C1S C 0.9848(18) 1.037(2) 0.1077(12) 0.151(14) Uiso 0.33 1 d PD
C2S C 0.960(5) 1.1241(12) -0.016(3) 0.28(3) Uiso 0.33 1 d PD
O6 O 0.8593(3) 0.8672(3) 0.0979(2) 0.0657(11) Uani 1 1 d .
O5 O 0.7410(2) 0.8869(3) 0.1403(2) 0.0586(10) Uani 1 1 d .
O3 O 0.8218(2) 0.9029(2) -0.0448(2) 0.0508(9) Uani 1 1 d .
O4 O 0.6993(2) 0.8707(2) -0.0076(3) 0.0581(11) Uani 1 1 d .
O2 O 0.6802(3) 1.0083(3) 0.0496(3) 0.0709(13) Uani 1 1 d .
O1 O 0.7801(3) 1.0463(3) -0.0182(3) 0.0757(14) Uani 1 1 d .
O1W O 0.5213(4) 0.9787(4) 0.0213(4) 0.120(4) Uiso 1 3 d S
O1S O 0.9734(3) 0.9734(3) -0.0266(3) 0.079(2) Uiso 1 3 d SD
S1 S 1.0345(5) 1.0000 0.0276(6) 0.098(2) Uiso 0.33 1 d PD
Nd Nd 0.60324(2) 0.89676(2) 0.10324(2) 0.05315(17) Uani 1 3 d S
Cu1 Cu 0.90772(5) 0.84875(5) 0.00006(4) 0.0597(2) Uani 1 1 d .

loop_
_atom_site_aniso_label
_atom_site_aniso_U_11
_atom_site_aniso_U_22
_atom_site_aniso_U_33
_atom_site_aniso_U_23
_atom_site_aniso_U_13
_atom_site_aniso_U_12
C1 0.073(4) 0.055(4) 0.071(4) 0.004(3) 0.042(4) 0.014(3)
C2 0.043(3) 0.063(4) 0.042(3) 0.007(2) 0.002(2) -0.009(2)
C3 0.053(3) 0.050(3) 0.060(4) -0.002(3) -0.006(3) 0.002(3)
O6 0.061(3) 0.091(3) 0.046(2) 0.002(2) 0.005(2) 0.016(2)
O5 0.052(2) 0.076(3) 0.047(2) 0.001(2) 0.0021(18) -0.004(2)
O3 0.066(3) 0.040(2) 0.046(2) 0.0054(17) 0.0108(17) 0.0040(18)
O4 0.052(2) 0.060(3) 0.063(3) 0.002(2) -0.002(2) -0.0075(18)
O2 0.071(3) 0.064(3) 0.078(3) -0.001(2) 0.026(2) 0.005(2)
O1 0.083(4) 0.054(3) 0.090(4) 0.005(2) 0.029(3) -0.007(2)
Nd 0.05315(17) 0.05315(17) 0.05315(17) -0.00209(14) 0.00209(14) -0.00209(14)
Cu1 0.0611(5) 0.0663(5) 0.0516(4) -0.0006(3) 0.0038(4) 0.0155(4)

loop_
_atom_type_symbol
_atom_type_description
_atom_type_scat_dispersion_real
_atom_type_scat_dispersion_imag
_atom_type_scat_source
C C 0.0033 0.0016 'International Tables Vol C Tables 4.2.6.8 and 6.1.1.4'
H H 0.0000 0.0000 'International Tables Vol C Tables 4.2.6.8 and 6.1.1.4'
O O 0.0106 0.0060 'International Tables Vol C Tables 4.2.6.8 and 6.1.1.4'
S S 0.1246 0.1234 'International Tables Vol C Tables 4.2.6.8 and 6.1.1.4'
Nd Nd -0.1943 3.0179 'International Tables Vol C Tables 4.2.6.8 and 6.1.1.4'
Cu Cu 0.3201 1.2651 'International Tables Vol C Tables 4.2.6.8 and 6.1.1.4'

loop_
_geom_angle_atom_site_label_1
_geom_angle_atom_site_label_2
_geom_angle_atom_site_label_3
_geom_angle
_geom_angle_site_symmetry_1
_geom_angle_site_symmetry_3
O1 C1 O2 125.8(7) . .
O1 C1 C2 119.7(5) . .
O2 C1 C2 114.3(6) . .
O3 C2 O4 112.7(5) . .
O3 C2 C1 110.9(5) . .
O4 C2 C1 107.3(5) . .
O3 C2 C3 112.2(5) . .
O4 C2 C3 105.4(5) . .
C1 C2 C3 107.9(5) . .
O5 C3 O6 127.3(6) . .
O5 C3 C2 115.9(5) . .
O6 C3 C2 116.8(5) . .
C3 O6 Cu1 111.6(4) . .
C3 O5 Nd 119.8(4) . .
C2 O3 Cu1 110.0(3) . .
C2 O3 Cu1 110.8(3) . 9_564
Cu1 O3 Cu1 114.2(2) . 9_564
C2 O4 Nd 106.6(3) . .
C1 O2 Nd 120.9(4) . .
C1 O1 Cu1 110.8(4) . 9_564
O1S S1 C1S 105.2(10) . .
O1S S1 C2S 73.8(11) . .
C1S S1 C2S 71.8(10) . .
O1W Nd O5 138.21(10) . .
O1W Nd O5 138.21(10) . 6_566
O5 Nd O5 70.50(16) . 6_566
O1W Nd O5 138.21(10) . 12_664
O5 Nd O5 70.50(16) . 12_664
O5 Nd O5 70.50(16) 6_566 12_664
O1W Nd O2 69.54(12) . .
O5 Nd O2 68.87(16) . .
O5 Nd O2 128.74(14) 6_566 .
O5 Nd O2 121.12(16) 12_664 .
O1W Nd O2 69.54(12) . 6_566
O5 Nd O2 121.12(16) . 6_566
O5 Nd O2 68.87(16) 6_566 6_566
O5 Nd O2 128.74(14) 12_664 6_566
O2 Nd O2 108.46(13) . 6_566
O1W Nd O2 69.54(12) . 12_664
O5 Nd O2 128.73(14) . 12_664
O5 Nd O2 121.12(16) 6_566 12_664
O5 Nd O2 68.87(16) 12_664 12_664
O2 Nd O2 108.46(13) . 12_664
O2 Nd O2 108.46(13) 6_566 12_664
O1W Nd O4 92.49(10) . 12_664
O5 Nd O4 73.47(14) . 12_664
O5 Nd O4 128.85(14) 6_566 12_664
O5 Nd O4 63.89(13) 12_664 12_664
O2 Nd O4 64.87(14) . 12_664
O2 Nd O4 161.93(16) 6_566 12_664
O2 Nd O4 61.29(14) 12_664 12_664
O1W Nd O4 92.49(10) . .
O5 Nd O4 63.89(13) . .
O5 Nd O4 73.47(14) 6_566 .
O5 Nd O4 128.85(14) 12_664 .
O2 Nd O4 61.29(14) . .
O2 Nd O4 64.87(15) 6_566 .
O2 Nd O4 161.93(16) 12_664 .
O4 Nd O4 119.812(15) 12_664 .
O1W Nd O4 92.49(10) . 6_566
O5 Nd O4 128.85(14) . 6_566
O5 Nd O4 63.89(13) 6_566 6_566
O5 Nd O4 73.47(14) 12_664 6_566
O2 Nd O4 161.93(16) . 6_566
O2 Nd O4 61.29(14) 6_566 6_566
O2 Nd O4 64.87(15) 12_664 6_566
O4 Nd O4 119.812(15) 12_664 6_566
O4 Nd O4 119.812(15) . 6_566
O6 Cu1 O3 86.40(18) . .
O6 Cu1 O1 91.6(2) . 5_654
O3 Cu1 O1 170.3(2) . 5_654
O6 Cu1 O3 175.6(2) . 5_654
O3 Cu1 O3 95.4(2) . 5_654
O1 Cu1 O3 85.94(18) 5_654 5_654

loop_
_geom_bond_atom_site_label_1
_geom_bond_atom_site_label_2
_geom_bond_distance
_geom_bond_site_symmetry_2
C1 O1 1.233(8) .
C1 O2 1.256(7) .
C1 C2 1.537(9) .
C2 O3 1.377(7) .
C2 O4 1.401(7) .
C2 C3 1.567(8) .
C3 O5 1.238(8) .
C3 O6 1.248(7) .
C1S S1 1.773(10) .
C2S S1 2.65(3) .
O6 Cu1 1.940(4) .
O5 Nd 2.505(4) .
O3 Cu1 1.944(4) .
O3 Cu1 1.952(4) 9_564
O4 Nd 2.609(4) .
O2 Nd 2.554(5) .
O1 Cu1 1.946(5) 9_564
O1W Nd 2.486(13) .
O1S S1 1.506(10) .
Nd O5 2.505(4) 6_566
Nd O5 2.505(4) 12_664
Nd O2 2.554(5) 6_566
Nd O2 2.554(5) 12_664
Nd O4 2.609(4) 12_664
Nd O4 2.609(4) 6_566
Cu1 O1 1.946(5) 5_654
Cu1 O3 1.952(4) 5_654

loop_
_platon_squeeze_void_nr
_platon_squeeze_void_average_x
_platon_squeeze_void_average_y
_platon_squeeze_void_average_z
_platon_squeeze_void_volume
_platon_squeeze_void_count_electrons
_platon_squeeze_void_content
1 0.002 -0.005 0.320 3444 29 ' '
